data_7126035
loop_
_publ_author_name
'Yao, Yunpeng'
'Kou, Bo'
'Peng, Yu'
'Wu, Zhenyue'
'Li, Lina'
'Wang, Sasa'
'Zhang, Xinyuan'
'Liu, Xitao'
'Luo, Junhua'

_publ_section_title
;
 (C<sub>3</sub>H<sub>9</sub>NI)<sub>4</sub>AgBiI<sub>8</sub>: a
 direct-bandgap layered double perovskite based on a short-chain spacer
 cation for light absorption.
;
_journal_issue 21
_journal_name_full 'Chemical communications (Cambridge, England)'
_journal_page_first 3206
_journal_page_last 3209
_journal_paper_doi 10.1039/c9cc07796k
_journal_volume 56
_journal_year 2020
_chemical_formula_moiety 'Ag Bi I8, 4(C3 H9 I N)'
_chemical_formula_sum 'C12 H36 Ag Bi I12 N4'
_chemical_formula_weight 2076.10
_space_group_crystal_system triclinic
_space_group_IT_number 2
_space_group_name_Hall '-P 1'
_space_group_name_H-M_alt 'P -1'
_atom_sites_solution_hydrogens geom
_audit_creation_date 2019-11-07
_audit_creation_method
;
Olex2 1.2
(compiled 2018.05.29 svn.r3508 for OlexSys, GUI svn.r5506)
;
_audit_update_record
;
2019-12-01 deposited with the CCDC.	2019-12-18 downloaded from the CCDC.
;
_cell_angle_alpha 90.286(3)
_cell_angle_beta 95.226(2)
_cell_angle_gamma 90.478(2)
_cell_formula_units_Z 1
_cell_length_a 8.6582(5)
_cell_length_b 9.3734(6)
_cell_length_c 12.1489(8)
_cell_measurement_reflns_used 6261
_cell_measurement_temperature 100(2)
_cell_measurement_theta_max 27.54
_cell_measurement_theta_min 2.76
_cell_volume 981.82(11)
_computing_molecular_graphics 'Olex2 (Dolomanov et al., 2009)'
_computing_publication_material 'Olex2 (Dolomanov et al., 2009)'
_computing_structure_refinement 'ShelXL (Sheldrick, 2015)'
_computing_structure_solution 'SHELXT 2014/5 (Sheldrick, 2014)'
_diffrn_ambient_temperature 100.15
_diffrn_measured_fraction_theta_full 0.998
_diffrn_measured_fraction_theta_max 0.997
_diffrn_measurement_device_type 'Bruker APEX-II CCD'
_diffrn_radiation_type MoK\a
_diffrn_radiation_wavelength 0.71073
_diffrn_reflns_av_R_equivalents 0.1193
_diffrn_reflns_av_unetI/netI 0.0729
_diffrn_reflns_Laue_measured_fraction_full 0.998
_diffrn_reflns_Laue_measured_fraction_max 0.997
_diffrn_reflns_limit_h_max 11
_diffrn_reflns_limit_h_min -11
_diffrn_reflns_limit_k_max 12
_diffrn_reflns_limit_k_min -12
_diffrn_reflns_limit_l_max 15
_diffrn_reflns_limit_l_min -15
_diffrn_reflns_number 30969
_diffrn_reflns_point_group_measured_fraction_full 0.998
_diffrn_reflns_point_group_measured_fraction_max 0.997
_diffrn_reflns_theta_full 25.242
_diffrn_reflns_theta_max 27.103
_diffrn_reflns_theta_min 2.362
_diffrn_source 'fine-focus sealed tube'
_exptl_absorpt_coefficient_mu 14.418
_exptl_absorpt_correction_T_max 0.3334
_exptl_absorpt_correction_T_min 0.2646
_exptl_absorpt_correction_type multi-scan
_exptl_absorpt_process_details
'SADABS-2016/2 (Bruker,2016/2) was used for absorption correction. wR2(int) was 0.1308 before and 0.0591 after correction. The Ratio of minimum to maximum transmission is 0.3562. The \l/2 correction factor is Not present.'
_exptl_crystal_colour 'dark red'
_exptl_crystal_density_diffrn 3.511
_exptl_crystal_description block
_exptl_crystal_F_000 902
_exptl_crystal_size_max 0.5
_exptl_crystal_size_mid 0.3
_exptl_crystal_size_min 0.1
_refine_diff_density_max 1.829
_refine_diff_density_min -2.086
_refine_diff_density_rms 0.429
_refine_ls_extinction_method none
_refine_ls_goodness_of_fit_ref 1.137
_refine_ls_hydrogen_treatment constr
_refine_ls_matrix_type full
_refine_ls_number_parameters 141
_refine_ls_number_reflns 4318
_refine_ls_number_restraints 36
_refine_ls_restrained_S_all 1.133
_refine_ls_R_factor_all 0.0761
_refine_ls_R_factor_gt 0.0583
_refine_ls_shift/su_max 0.000
_refine_ls_shift/su_mean 0.000
_refine_ls_structure_factor_coef Fsqd
_refine_ls_weighting_details 'w=1/[\s^2^(Fo^2^)+24.1579P] where P=(Fo^2^+2Fc^2^)/3'
_refine_ls_weighting_scheme calc
_refine_ls_wR_factor_gt 0.0870
_refine_ls_wR_factor_ref 0.0926
_reflns_Friedel_coverage 0.000
_reflns_number_gt 3573
_reflns_number_total 4318
_reflns_threshold_expression 'I > 2\s(I)'
_cod_data_source_file c9cc07796k2.cif
_cod_data_source_block 1
_cod_depositor_comments 'Adding full bibliography for 7126035.cif.'
_cod_database_code 7126035
_shelx_shelxl_version_number 2018/3
_shelx_space_group_comment
;
The symmetry employed for this shelxl refinement is uniquely defined
by the following loop, which should always be used as a source of
symmetry information in preference to the above space-group names.
They are only intended as comments.
;
_olex2_refinement_description
;
1. Fixed Uiso
 At 1.2 times of:
  All C(H,H) groups
 At 1.5 times of:
  All N(H,H,H) groups
2. Uiso/Uaniso restraints and constraints
C4 \\sim C5 \\sim C6 \\sim N2: within 2A with sigma of 0.005 and sigma for
terminal atoms of 0.01
C1 \\sim C2 \\sim C3 \\sim N1: within 2A with sigma of 0.001 and sigma for
terminal atoms of 0.002
3.a Secondary CH2 refined with riding coordinates:
 C6(H6A,H6B), C1(H1D,H1E), C4(H4A,H4B), C5(H5A,H5B), C2(H2A,H2B), C3(H3A,H3B)
3.b Idealised Me refined as rotating group:
 N1(H1A,H1B,H1C), N2(H2C,H2D,H2E)
;
_olex2_submission_special_instructions 'No special instructions were received'

loop_
_space_group_symop_operation_xyz
'x, y, z'
'-x, -y, -z'

loop_
_atom_site_label
_atom_site_type_symbol
_atom_site_fract_x
_atom_site_fract_y
_atom_site_fract_z
_atom_site_U_iso_or_equiv
_atom_site_adp_type
_atom_site_occupancy
_atom_site_site_symmetry_order
_atom_site_calc_flag
_atom_site_refinement_flags_posn
_atom_site_refinement_flags_adp
_atom_site_refinement_flags_occupancy
_atom_site_disorder_assembly
_atom_site_disorder_group
Bi01 Bi 0.500000 0.000000 0.500000 0.00580(15) Uani 1 2 d S T P . .
I002 I 0.20778(9) -0.19167(9) 0.47698(7) 0.00984(19) Uani 1 1 d . . . . .
I003 I 0.04660(9) 0.52539(9) 0.72133(7) 0.01010(19) Uani 1 1 d . . . . .
I004 I 0.30176(9) 0.26712(9) 0.52710(7) 0.01074(19) Uani 1 1 d . . . . .
I005 I 0.45399(9) 0.04300(9) 0.24953(7) 0.01003(19) Uani 1 1 d . . . . .
I006 I 0.11194(10) 1.29621(9) 1.02806(8) 0.0146(2) Uani 1 1 d . . . . .
I3 I 0.38142(10) 0.77979(10) -0.01641(8) 0.0146(2) Uani 1 1 d . . . . .
Ag08 Ag 0.000000 0.500000 0.500000 0.0245(4) Uani 1 2 d S T P . .
N1 N -0.0456(11) 0.9005(12) 0.6970(10) 0.0130(16) Uani 1 1 d . U . . .
H1A H -0.110644 0.872885 0.747840 0.019 Uiso 1 1 calc GR . . . .
H1B H -0.010110 0.822028 0.663167 0.019 Uiso 1 1 calc GR . . . .
H1C H -0.097588 0.956980 0.645683 0.019 Uiso 1 1 calc GR . . . .
N2 N 0.5489(12) 0.4078(12) 0.3207(10) 0.014(2) Uani 1 1 d . U . . .
H2C H 0.554099 0.328458 0.277788 0.022 Uiso 1 1 calc GR . . . .
H2D H 0.534761 0.381460 0.391153 0.022 Uiso 1 1 calc GR . . . .
H2E H 0.638774 0.458761 0.320530 0.022 Uiso 1 1 calc GR . . . .
C6 C 0.3233(14) 0.6674(14) 0.1278(11) 0.011(2) Uani 1 1 d . U . . .
H6A H 0.299072 0.737020 0.185176 0.013 Uiso 1 1 calc R . . . .
H6B H 0.229718 0.607760 0.108736 0.013 Uiso 1 1 calc R . . . .
C1 C 0.0881(14) 0.9817(15) 0.7533(12) 0.0136(15) Uani 1 1 d . U . . .
H1D H 0.140641 1.036054 0.697567 0.016 Uiso 1 1 calc R . . . .
H1E H 0.163740 0.913917 0.789126 0.016 Uiso 1 1 calc R . . . .
C4 C 0.4162(15) 0.4974(14) 0.2761(11) 0.013(2) Uani 1 1 d . U . . .
H4A H 0.391910 0.568182 0.332621 0.016 Uiso 1 1 calc R . . . .
H4B H 0.323311 0.436203 0.258695 0.016 Uiso 1 1 calc R . . . .
C5 C 0.4553(15) 0.5737(14) 0.1732(11) 0.014(2) Uani 1 1 d . U . . .
H5A H 0.477772 0.502587 0.116364 0.016 Uiso 1 1 calc R . . . .
H5B H 0.549552 0.633049 0.190422 0.016 Uiso 1 1 calc R . . . .
C2 C 0.0374(14) 1.0830(14) 0.8387(12) 0.0136(15) Uani 1 1 d . U . . .
H2A H -0.013511 1.029308 0.895575 0.016 Uiso 1 1 calc R . . . .
H2B H -0.038491 1.151128 0.803556 0.016 Uiso 1 1 calc R . . . .
C3 C 0.1764(14) 1.1633(14) 0.8921(12) 0.0136(16) Uani 1 1 d . U . . .
H3A H 0.220906 1.224082 0.836303 0.016 Uiso 1 1 calc R . . . .
H3B H 0.256605 1.094637 0.920196 0.016 Uiso 1 1 calc R . . . .

loop_
_atom_site_aniso_label
_atom_site_aniso_U_11
_atom_site_aniso_U_22
_atom_site_aniso_U_33
_atom_site_aniso_U_23
_atom_site_aniso_U_13
_atom_site_aniso_U_12
Bi01 0.0059(3) 0.0053(3) 0.0063(4) 0.0011(3) 0.0007(3) 0.0001(2)
I002 0.0072(4) 0.0095(4) 0.0129(5) 0.0009(3) 0.0011(3) -0.0022(3)
I003 0.0096(4) 0.0117(4) 0.0091(4) -0.0003(3) 0.0015(3) 0.0002(3)
I004 0.0087(4) 0.0085(4) 0.0150(5) -0.0034(4) 0.0008(3) 0.0026(3)
I005 0.0106(4) 0.0132(4) 0.0065(4) 0.0006(3) 0.0019(3) -0.0007(3)
I006 0.0165(5) 0.0135(4) 0.0129(5) -0.0045(4) -0.0025(4) 0.0027(3)
I3 0.0171(5) 0.0157(5) 0.0108(5) 0.0005(4) 0.0002(3) -0.0028(4)
Ag08 0.0270(9) 0.0370(10) 0.0089(8) -0.0035(7) -0.0007(7) -0.0013(7)
N1 0.004(3) 0.016(4) 0.019(4) -0.005(3) 0.002(3) 0.003(3)
N2 0.008(5) 0.016(5) 0.018(6) 0.004(5) -0.004(4) 0.000(4)
C6 0.013(5) 0.012(5) 0.007(5) 0.000(4) -0.007(4) 0.001(4)
C1 0.004(3) 0.017(4) 0.019(4) -0.005(3) 0.002(3) 0.003(3)
C4 0.013(5) 0.012(5) 0.012(5) 0.002(4) -0.009(4) 0.003(4)
C5 0.014(4) 0.014(4) 0.012(5) 0.001(4) -0.008(4) 0.000(4)
C2 0.005(3) 0.017(4) 0.019(4) -0.005(3) 0.002(3) 0.003(3)
C3 0.005(3) 0.017(4) 0.019(4) -0.005(3) 0.002(3) 0.003(3)

loop_
_atom_type_symbol
_atom_type_description
_atom_type_scat_dispersion_real
_atom_type_scat_dispersion_imag
_atom_type_scat_source
C C 0.0033 0.0016 'International Tables Vol C Tables 4.2.6.8 and 6.1.1.4'
H H 0.0000 0.0000 'International Tables Vol C Tables 4.2.6.8 and 6.1.1.4'
N N 0.0061 0.0033 'International Tables Vol C Tables 4.2.6.8 and 6.1.1.4'
Br Br -0.2901 2.4595 'International Tables Vol C Tables 4.2.6.8 and 6.1.1.4'
Ag Ag -0.8971 1.1015 'International Tables Vol C Tables 4.2.6.8 and 6.1.1.4'
I I -0.4742 1.8119 'International Tables Vol C Tables 4.2.6.8 and 6.1.1.4'
Bi Bi -4.1077 10.2566 'International Tables Vol C Tables 4.2.6.8 and 6.1.1.4'

loop_
_geom_angle_atom_site_label_1
_geom_angle_atom_site_label_2
_geom_angle_atom_site_label_3
_geom_angle
_geom_angle_site_symmetry_1
_geom_angle_site_symmetry_3
_geom_angle_publ_flag
I002 Bi01 I002 180.0 . 2_656 ?
I004 Bi01 I002 91.10(2) 2_656 2_656 ?
I004 Bi01 I002 88.90(2) 2_656 . ?
I004 Bi01 I002 88.90(2) . 2_656 ?
I004 Bi01 I002 91.10(2) . . ?
I004 Bi01 I004 180.0 . 2_656 ?
I005 Bi01 I002 92.42(2) 2_656 . ?
I005 Bi01 I002 92.42(2) . 2_656 ?
I005 Bi01 I002 87.58(2) . . ?
I005 Bi01 I002 87.58(2) 2_656 2_656 ?
I005 Bi01 I004 88.31(2) 2_656 2_656 ?
I005 Bi01 I004 91.69(2) . 2_656 ?
I005 Bi01 I004 88.31(2) . . ?
I005 Bi01 I004 91.69(2) 2_656 . ?
I005 Bi01 I005 180.0 . 2_656 ?
Bi01 I004 Ag08 161.26(3) . . ?
I003 Ag08 I003 180.00(4) 2_566 . ?
I003 Ag08 I004 94.99(2) 2_566 . ?
I003 Ag08 I004 85.01(2) . . ?
C5 C6 I3 111.3(9) . . ?
N1 C1 C2 111.7(10) . . ?
N2 C4 C5 110.5(11) . . ?
C4 C5 C6 111.3(11) . . ?
C1 C2 C3 109.6(10) . . ?
C2 C3 I006 110.8(8) . . ?

loop_
_geom_bond_atom_site_label_1
_geom_bond_atom_site_label_2
_geom_bond_distance
_geom_bond_site_symmetry_2
_geom_bond_publ_flag
Bi01 I002 3.0818(8) 2_656 ?
Bi01 I002 3.0818(8) . ?
Bi01 I004 3.0806(8) . ?
Bi01 I004 3.0806(8) 2_656 ?
Bi01 I005 3.0619(9) 2_656 ?
Bi01 I005 3.0618(9) . ?
I003 Ag08 2.6915(9) . ?
I004 Ag08 3.4125(8) . ?
I006 C3 2.180(13) . ?
I3 C6 2.145(13) . ?
N1 C1 1.491(16) . ?
N2 C4 1.493(15) . ?
C6 C5 1.513(17) . ?
C1 C2 1.501(18) . ?
C4 C5 1.507(19) . ?
C2 C3 1.507(18) . ?
